data_9004596
loop_
_publ_author_name
'Rakovan J F'
'Hughes J M'

_publ_section_title
;
 Strontium in the apatite structure: Strontian fluorapatite and belovite-(Ce)
;
_journal_name_full 'The Canadian Mineralogist'
_journal_page_first 839
_journal_page_last 845
_journal_paper_doi 10.2113/gscanmin.38.4.839
_journal_volume 38
_journal_year 2000
_chemical_formula_sum 'Ca4.417 F O12 P3 Sr0.583'
_chemical_name_mineral Fluorapatite
_space_group_IT_number 176
_symmetry_space_group_name_Hall '-P 6c'
_symmetry_space_group_name_H-M 'P 63/m'
_cell_angle_alpha 90
_cell_angle_beta 90
_cell_angle_gamma 120
_cell_length_a 9.416
_cell_length_b 9.416
_cell_length_c 6.924
_cell_formula_units_Z 2
_cell_volume 531.644
_cod_original_formula_sum '(Ca4.417 Sr.583) P3 O12 F'
_cod_database_code 9004596

loop_
_symmetry_equiv_pos_as_xyz
x,y,z
-x+y,-x,1/2-z
x-y,x,1/2+z
y,-x+y,-z
-y,x-y,z
x,y,1/2-z
-x,-y,1/2+z
x-y,x,-z
-x+y,-x,z
-y,x-y,1/2-z
y,-x+y,1/2+z
-x,-y,-z

loop_
_atom_site_aniso_label
_atom_site_aniso_U_11
_atom_site_aniso_U_22
_atom_site_aniso_U_33
_atom_site_aniso_U_12
_atom_site_aniso_U_13
_atom_site_aniso_U_23
Ca(1) 0.01149 0.01149 0.00899 0.00574 0.00000 0.00000
Sr(1) 0.01149 0.01149 0.00899 0.00574 0.00000 0.00000
Ca(2) 0.01044 0.01115 0.01088 0.00379 0.00000 0.00000
Sr(2) 0.01044 0.01115 0.01088 0.00379 0.00000 0.00000
P 0.00701 0.00775 0.00996 0.00305 0.00000 0.00000
O(1) 0.01482 0.01785 0.01652 0.01196 0.00000 0.00000
O(2) 0.00910 0.01246 0.02696 0.00472 0.00000 0.00000
O(3) 0.01785 0.01449 0.01482 0.00135 -0.00272 0.00543
F 0.02122 0.02122 0.06072 0.01061 0.00000 0.00000

loop_
_atom_site_label
_atom_site_fract_x
_atom_site_fract_y
_atom_site_fract_z
_atom_site_occupancy
_atom_site_U_iso_or_equiv
Ca(1) 0.66667 0.33333 0.00040 0.97410 0.01066
Sr(1) 0.66667 0.33333 0.00040 0.02590 0.01066
Ca(2) 0.24967 0.01007 0.25000 0.82290 0.01155
Sr(2) 0.24967 0.01007 0.25000 0.17710 0.01155
P 0.02937 0.63066 0.25000 1.00000 0.00836
O(1) 0.48490 0.32780 0.25000 1.00000 0.01469
O(2) 0.41290 0.87940 0.25000 1.00000 0.01646
O(3) 0.08360 0.74220 0.07210 1.00000 0.01900
F 0.00000 0.00000 0.25000 1.00000 0.03394

loop_
_cod_related_entry_id
_cod_related_entry_database
_cod_related_entry_code
1 AMCSD 0005688
2 AMCSD 0005689

loop_
_[local]_alternative_name_id
_[local]_alternative_name_type
_[local]_alternative_name_source
_[local]_alternative_name_source_id
_[local]_alternative_name_value
1 mineral AMCSD 0005688 "Fluorapatite"
2 mineral AMCSD 0005689 "Apatite-(CaF)"

_database_code_amcsd 0005688
